data_7712391
loop_
_publ_author_name
'Zhang, Cai-Yan'
'Cao, Ke'
'Liu, Dechun'
'Yang, Han-Bo'
'Teng, Chao-Chao'
'Li, Bo'
'Yang, Junxiao'

_publ_section_title
;
 Iridium-catalyzed selective amination of B(4)-H for the synthesis of
 <i>o</i>-carborane-fused indolines.
;
_journal_name_full 'Dalton transactions (Cambridge, England : 2003)'
_journal_paper_doi 10.1039/d3dt00316g
_journal_year 2023
_chemical_formula_moiety 'C11 H19 B10 N O2'
_chemical_formula_sum 'C11 H19 B10 N O2'
_chemical_formula_weight 305.37
_space_group_crystal_system monoclinic
_space_group_IT_number 14
_space_group_name_Hall '-P 2ybc'
_space_group_name_H-M_alt 'P 1 21/c 1'
_atom_sites_solution_hydrogens geom
_atom_sites_solution_primary dual
_audit_creation_date 2022-01-17
_audit_creation_method
;
Olex2 1.2
(compiled 2018.05.29 svn.r3508 for OlexSys, GUI svn.r5506)
;
_audit_update_record
;
2022-07-30 deposited with the CCDC.	2023-02-09 downloaded from the CCDC.
;
_cell_angle_alpha 90
_cell_angle_beta 105.394(3)
_cell_angle_gamma 90
_cell_formula_units_Z 8
_cell_length_a 21.480(2)
_cell_length_b 12.8355(12)
_cell_length_c 12.6104(13)
_cell_measurement_reflns_used 1912
_cell_measurement_temperature 170
_cell_measurement_theta_max 26.299
_cell_measurement_theta_min 2.308
_cell_volume 3352.0(6)
_computing_cell_refinement 'SAINT V8.40A (?, 2016)'
_computing_data_reduction 'SAINT V8.40A (?, 2016)'
_computing_molecular_graphics 'Olex2 (Dolomanov et al., 2009)'
_computing_publication_material 'Olex2 (Dolomanov et al., 2009)'
_computing_structure_refinement 'ShelXL (Sheldrick, 2015)'
_computing_structure_solution 'ShelXT (Sheldrick, 2015)'
_diffrn_ambient_temperature 170.0
_diffrn_measured_fraction_theta_full 0.994
_diffrn_measured_fraction_theta_max 0.987
_diffrn_measurement_device_type 'Bruker D8 VENTURE'
_diffrn_measurement_method '\f and \w scans'
_diffrn_radiation_type MoK\a
_diffrn_radiation_wavelength 0.71073
_diffrn_reflns_av_R_equivalents 0
_diffrn_reflns_av_unetI/netI 0.2214
_diffrn_reflns_Laue_measured_fraction_full 0.994
_diffrn_reflns_Laue_measured_fraction_max 0.987
_diffrn_reflns_number 6821
_diffrn_reflns_point_group_measured_fraction_full 0.994
_diffrn_reflns_point_group_measured_fraction_max 0.987
_diffrn_reflns_theta_full 25.242
_diffrn_reflns_theta_max 26.459
_diffrn_reflns_theta_min 2.307
_diffrn_standards_number 0
_exptl_absorpt_coefficient_mu 0.069
_exptl_absorpt_correction_T_max 0.745372
_exptl_absorpt_correction_T_min 0.675249
_exptl_absorpt_correction_type multi-scan
_exptl_absorpt_process_details
;
 TWINABS-2012/1 (Bruker,2012) was used for absorption correction.

Final HKLF 4 output contains 33989 reflections, Rint = 0.1032
 (10290 with I > 3sig(I), Rint = 0.0554)
;
_exptl_crystal_colour colourless
_exptl_crystal_colour_primary colourless
_exptl_crystal_density_diffrn 1.210
_exptl_crystal_description block
_exptl_crystal_F_000 1264
_exptl_crystal_size_max 0.15
_exptl_crystal_size_mid 0.08
_exptl_crystal_size_min 0.05
_refine_diff_density_max 0.333
_refine_diff_density_min -0.405
_refine_diff_density_rms 0.075
_refine_ls_extinction_method none
_refine_ls_goodness_of_fit_ref 1.055
_refine_ls_hydrogen_treatment constr
_refine_ls_matrix_type full
_refine_ls_number_parameters 437
_refine_ls_number_reflns 6821
_refine_ls_number_restraints 0
_refine_ls_restrained_S_all 1.055
_refine_ls_R_factor_all 0.2130
_refine_ls_R_factor_gt 0.1045
_refine_ls_shift/su_max 0.000
_refine_ls_shift/su_mean 0.000
_refine_ls_structure_factor_coef Fsqd
_refine_ls_weighting_details 'w=1/[\s^2^(Fo^2^)+(0.0538P)^2^+6.7029P] where P=(Fo^2^+2Fc^2^)/3'
_refine_ls_weighting_scheme calc
_refine_ls_wR_factor_gt 0.1858
_refine_ls_wR_factor_ref 0.2232
_reflns_Friedel_coverage 0.000
_reflns_number_gt 3556
_reflns_number_total 6821
_reflns_threshold_expression 'I > 2\s(I)'
_cod_data_source_file d3dt00316g2.cif
_cod_data_source_block 4
_cod_database_code 7712391
_shelx_shelxl_version_number 2018/3
_shelx_space_group_comment
;
The symmetry employed for this shelxl refinement is uniquely defined
by the following loop, which should always be used as a source of
symmetry information in preference to the above space-group names.
They are only intended as comments.
;
_shelx_estimated_absorpt_t_max 0.997
_shelx_estimated_absorpt_t_min 0.990
_olex2_refinement_description
;
1. Fixed Uiso
 At 1.2 times of:
  All B(H) groups, All C(H) groups
 At 1.5 times of:
  All C(H,H,H) groups
2.a Aromatic/amide H refined with riding coordinates:
 C7(H7), C4(H4), C21(H21), C23(H23), C6(H6), C24(H24)
2.b Idealised Me refined as rotating group:
 C11(H11A,H11B,H11C), C17(H17A,H17B,H17C), C9(H9A,H9B,H9C), C25(H25A,H25B,H25C)
2.c Boron cage BH refined with riding coordinates:
 C16(H16), C2(H2), C1(H1), C15(H15), B16(H16A), B21(H21A), B5(H5), B8(H8),
 B20(H20), B11(H11), B6(H6A), B12(H12), B9(H9), B10(H10), B17(H17), B18(H18),
 B7(H7A), B22(H22), B19(H19), B15(H15A)
;
_olex2_submission_special_instructions 'No special instructions were received'

loop_
_space_group_symop_operation_xyz
'x, y, z'
'-x, y+1/2, -z+1/2'
'-x, -y, -z'
'x, -y-1/2, z-1/2'

loop_
_atom_site_label
_atom_site_type_symbol
_atom_site_fract_x
_atom_site_fract_y
_atom_site_fract_z
_atom_site_U_iso_or_equiv
_atom_site_adp_type
_atom_site_occupancy
_atom_site_site_symmetry_order
_atom_site_calc_flag
_atom_site_refinement_flags_posn
_atom_site_refinement_flags_adp
_atom_site_refinement_flags_occupancy
_atom_site_disorder_assembly
_atom_site_disorder_group
O1 O -0.03734(15) 0.5210(2) 0.3360(2) 0.0360(8) Uani 1 1 d . . . . .
O1AA O 0.57027(15) -0.0264(2) 0.7342(2) 0.0377(8) Uani 1 1 d . . . . .
O2 O 0.06434(15) 0.5421(2) 0.3217(2) 0.0379(8) Uani 1 1 d . . . . .
O0AA O 0.46750(16) -0.0089(2) 0.6320(2) 0.0364(8) Uani 1 1 d . . . . .
N2 N 0.54658(16) 0.1091(2) 0.6209(3) 0.0254(8) Uani 1 1 d . . . . .
N1 N 0.04355(17) 0.4017(2) 0.4093(3) 0.0270(8) Uani 1 1 d . . . . .
C10 C 0.0179(2) 0.4913(3) 0.3540(3) 0.0293(10) Uani 1 1 d . . . . .
C8 C 0.00589(19) 0.3251(3) 0.4475(3) 0.0231(9) Uani 1 1 d . . . . .
C19 C 0.5068(2) 0.1836(3) 0.5476(3) 0.0266(10) Uani 1 1 d . . . . .
C20 C 0.5420(2) 0.2648(3) 0.5146(3) 0.0259(10) Uani 1 1 d . . . . .
C7 C -0.0601(2) 0.3267(3) 0.4314(3) 0.0287(10) Uani 1 1 d . . . . .
H7 H -0.085180 0.382499 0.392674 0.034 Uiso 1 1 calc R . . . .
C18 C 0.5227(2) 0.0221(3) 0.6593(3) 0.0302(10) Uani 1 1 d . . . . .
C4 C 0.0119(2) 0.1626(3) 0.5459(3) 0.0283(10) Uani 1 1 d . . . . .
H4 H 0.036653 0.106891 0.585412 0.034 Uiso 1 1 calc R . . . .
C3 C 0.0432(2) 0.2421(3) 0.5051(3) 0.0246(9) Uani 1 1 d . . . . .
C16 C 0.6432(2) 0.1341(3) 0.5280(3) 0.0272(10) Uani 1 1 d . . . . .
H16 H 0.612804 0.095662 0.452089 0.033 Uiso 1 1 calc R . . . .
C2 C 0.1851(2) 0.2593(3) 0.6103(3) 0.0257(10) Uani 1 1 d . . . . .
H2 H 0.185217 0.218465 0.688841 0.031 Uiso 1 1 calc R . . . .
C1 C 0.1467(2) 0.3682(3) 0.5767(3) 0.0255(10) Uani 1 1 d . . . . .
H1 H 0.120178 0.404681 0.632686 0.031 Uiso 1 1 calc R . . . .
C5 C -0.0548(2) 0.1627(3) 0.5304(3) 0.0306(10) Uani 1 1 d . . . . .
C21 C 0.5085(2) 0.3433(3) 0.4459(3) 0.0304(10) Uani 1 1 d . . . . .
H21 H 0.531993 0.398414 0.424262 0.036 Uiso 1 1 calc R . . . .
C23 C 0.4090(2) 0.2609(3) 0.4427(3) 0.0324(11) Uani 1 1 d . . . . .
H23 H 0.363244 0.259736 0.417690 0.039 Uiso 1 1 calc R . . . .
C22 C 0.4419(2) 0.3422(3) 0.4088(3) 0.0297(10) Uani 1 1 d . . . . .
C6 C -0.0892(2) 0.2458(3) 0.4725(3) 0.0313(10) Uani 1 1 d . . . . .
H6 H -0.134756 0.246995 0.460711 0.038 Uiso 1 1 calc R . . . .
C24 C 0.4399(2) 0.1812(3) 0.5114(3) 0.0312(10) Uani 1 1 d . . . . .
H24 H 0.415879 0.126728 0.532855 0.037 Uiso 1 1 calc R . . . .
C15 C 0.6818(2) 0.2394(3) 0.5175(3) 0.0293(10) Uani 1 1 d . . . . .
H15 H 0.678553 0.275549 0.435390 0.035 Uiso 1 1 calc R . . . .
C11 C 0.0451(2) 0.6389(3) 0.2634(4) 0.0424(12) Uani 1 1 d . . . . .
H11A H 0.016035 0.624053 0.190778 0.064 Uiso 1 1 calc GR . . . .
H11B H 0.083418 0.675526 0.254637 0.064 Uiso 1 1 calc GR . . . .
H11C H 0.022666 0.682648 0.305264 0.064 Uiso 1 1 calc GR . . . .
C17 C 0.5529(3) -0.1216(3) 0.7806(4) 0.0439(13) Uani 1 1 d . . . . .
H17A H 0.591963 -0.155352 0.825415 0.066 Uiso 1 1 calc GR . . . .
H17B H 0.530922 -0.168509 0.721153 0.066 Uiso 1 1 calc GR . . . .
H17C H 0.523944 -0.105302 0.826786 0.066 Uiso 1 1 calc GR . . . .
B3 B 0.1146(2) 0.2557(3) 0.5076(4) 0.0237(11) Uani 1 1 d . . . . .
C9 C -0.0889(2) 0.0776(4) 0.5755(4) 0.0477(13) Uani 1 1 d . . . . .
H9A H -0.064042 0.012900 0.581633 0.072 Uiso 1 1 calc GR . . . .
H9B H -0.132029 0.066834 0.525884 0.072 Uiso 1 1 calc GR . . . .
H9C H -0.092926 0.097933 0.648347 0.072 Uiso 1 1 calc GR . . . .
B13 B 0.6166(2) 0.1340(4) 0.6445(4) 0.0245(11) Uani 1 1 d . . . . .
B4 B 0.1133(2) 0.3756(3) 0.4381(4) 0.0260(11) Uani 1 1 d . . . . .
C25 C 0.4053(3) 0.4257(4) 0.3334(4) 0.0478(13) Uani 1 1 d . . . . .
H25A H 0.424541 0.493832 0.357424 0.072 Uiso 1 1 calc GR . . . .
H25B H 0.360089 0.425449 0.335841 0.072 Uiso 1 1 calc GR . . . .
H25C H 0.407536 0.412107 0.258052 0.072 Uiso 1 1 calc GR . . . .
B16 B 0.6482(3) 0.2521(4) 0.7124(4) 0.0286(12) Uani 1 1 d . . . . .
H16A H 0.623782 0.294643 0.767768 0.034 Uiso 1 1 calc R . . . .
B21 B 0.6826(2) 0.0557(4) 0.6319(4) 0.0281(11) Uani 1 1 d . . . . .
H21A H 0.679778 -0.031450 0.631892 0.034 Uiso 1 1 calc R . . . .
B5 B 0.1832(2) 0.4500(4) 0.5064(4) 0.0284(12) Uani 1 1 d . . . . .
H5 H 0.181999 0.537195 0.509755 0.034 Uiso 1 1 calc R . . . .
B8 B 0.1410(2) 0.2600(4) 0.3859(4) 0.0290(12) Uani 1 1 d . . . . .
H8 H 0.113061 0.221685 0.308040 0.035 Uiso 1 1 calc R . . . .
B20 B 0.7548(3) 0.1250(4) 0.6921(4) 0.0321(12) Uani 1 1 d . . . . .
H20 H 0.800752 0.083652 0.733410 0.039 Uiso 1 1 calc R . . . .
B14 B 0.6148(3) 0.2506(4) 0.5675(4) 0.0267(11) Uani 1 1 d . . . . .
B11 B 0.2535(3) 0.2579(4) 0.5674(4) 0.0306(12) Uani 1 1 d . . . . .
H11 H 0.299406 0.217987 0.611521 0.037 Uiso 1 1 calc R . . . .
B6 B 0.2286(3) 0.3742(4) 0.6196(4) 0.0301(12) Uani 1 1 d . . . . .
H6A H 0.257308 0.410890 0.697953 0.036 Uiso 1 1 calc R . . . .
B12 B 0.2251(2) 0.2624(4) 0.4217(4) 0.0286(11) Uani 1 1 d . . . . .
H12 H 0.252916 0.226135 0.367676 0.034 Uiso 1 1 calc R . . . .
B9 B 0.1812(2) 0.3809(4) 0.3827(4) 0.0297(12) Uani 1 1 d . . . . .
H9 H 0.179213 0.422816 0.303926 0.036 Uiso 1 1 calc R . . . .
B10 B 0.2527(3) 0.3787(4) 0.4967(4) 0.0308(12) Uani 1 1 d . . . . .
H10 H 0.298376 0.418756 0.492671 0.037 Uiso 1 1 calc R . . . .
B17 B 0.6889(2) 0.1314(4) 0.7529(4) 0.0287(11) Uani 1 1 d . . . . .
H17 H 0.691154 0.094325 0.834188 0.034 Uiso 1 1 calc R . . . .
B18 B 0.7330(3) 0.2472(4) 0.7414(4) 0.0339(12) Uani 1 1 d . . . . .
H18 H 0.764903 0.286251 0.815556 0.041 Uiso 1 1 calc R . . . .
B7 B 0.1839(2) 0.1846(4) 0.4985(4) 0.0300(12) Uani 1 1 d . . . . .
H7A H 0.184076 0.097314 0.497455 0.036 Uiso 1 1 calc R . . . .
B22 B 0.7234(3) 0.1234(4) 0.5477(4) 0.0323(12) Uani 1 1 d . . . . .
H22 H 0.747837 0.081516 0.491942 0.039 Uiso 1 1 calc R . . . .
B19 B 0.7534(3) 0.2428(4) 0.6144(4) 0.0362(13) Uani 1 1 d . . . . .
H19 H 0.798313 0.279874 0.602829 0.043 Uiso 1 1 calc R . . . .
B15 B 0.6878(2) 0.3202(4) 0.6270(4) 0.0312(12) Uani 1 1 d . . . . .
H15A H 0.689438 0.407355 0.623650 0.037 Uiso 1 1 calc R . . . .

loop_
_atom_site_aniso_label
_atom_site_aniso_U_11
_atom_site_aniso_U_22
_atom_site_aniso_U_33
_atom_site_aniso_U_23
_atom_site_aniso_U_13
_atom_site_aniso_U_12
O1 0.030(2) 0.0383(17) 0.0395(18) 0.0007(14) 0.0084(15) 0.0085(15)
O1AA 0.037(2) 0.0333(17) 0.0423(18) 0.0109(14) 0.0104(16) -0.0019(15)
O2 0.038(2) 0.0394(18) 0.0396(18) 0.0124(14) 0.0153(16) 0.0096(15)
O0AA 0.032(2) 0.0359(17) 0.0429(19) -0.0001(14) 0.0123(16) -0.0072(15)
N2 0.022(2) 0.0249(18) 0.0290(19) 0.0022(14) 0.0072(16) 0.0016(15)
N1 0.027(2) 0.0298(19) 0.0254(18) 0.0023(15) 0.0091(16) 0.0028(16)
C10 0.029(3) 0.032(2) 0.029(2) -0.0022(19) 0.012(2) 0.003(2)
C8 0.018(3) 0.028(2) 0.024(2) -0.0041(17) 0.0075(18) -0.0030(18)
C19 0.032(3) 0.025(2) 0.024(2) -0.0031(17) 0.010(2) 0.0031(19)
C20 0.026(3) 0.028(2) 0.024(2) -0.0025(17) 0.0068(19) -0.0006(18)
C7 0.023(3) 0.035(2) 0.028(2) -0.0007(18) 0.007(2) 0.0058(19)
C18 0.038(3) 0.030(2) 0.025(2) -0.0059(19) 0.013(2) -0.003(2)
C4 0.024(3) 0.032(2) 0.029(2) -0.0025(18) 0.008(2) -0.0019(19)
C3 0.020(3) 0.030(2) 0.022(2) -0.0045(17) 0.0035(19) -0.0003(18)
C16 0.028(3) 0.026(2) 0.029(2) -0.0006(17) 0.010(2) 0.0016(18)
C2 0.021(3) 0.025(2) 0.030(2) 0.0019(17) 0.0046(19) -0.0023(18)
C1 0.026(3) 0.024(2) 0.025(2) -0.0018(17) 0.0044(19) 0.0009(18)
C5 0.024(3) 0.035(2) 0.035(2) -0.006(2) 0.012(2) -0.004(2)
C21 0.036(3) 0.029(2) 0.027(2) 0.0051(18) 0.010(2) 0.003(2)
C23 0.026(3) 0.041(3) 0.031(2) -0.001(2) 0.010(2) 0.007(2)
C22 0.022(3) 0.037(2) 0.030(2) 0.0005(19) 0.007(2) 0.008(2)
C6 0.021(3) 0.044(3) 0.032(2) -0.006(2) 0.011(2) -0.002(2)
C24 0.027(3) 0.037(2) 0.032(2) -0.0001(19) 0.013(2) 0.001(2)
C15 0.024(3) 0.032(2) 0.030(2) 0.0038(18) 0.005(2) 0.0028(19)
C11 0.052(4) 0.030(2) 0.042(3) 0.012(2) 0.007(2) 0.001(2)
C17 0.060(4) 0.030(2) 0.047(3) 0.011(2) 0.025(3) -0.002(2)
B3 0.026(3) 0.020(2) 0.025(2) 0.0004(19) 0.008(2) 0.000(2)
C9 0.042(3) 0.046(3) 0.059(3) 0.007(2) 0.022(3) -0.013(2)
B13 0.026(3) 0.028(2) 0.021(2) 0.0007(19) 0.008(2) 0.005(2)
B4 0.029(3) 0.025(2) 0.025(2) 0.0020(19) 0.010(2) 0.001(2)
C25 0.043(3) 0.056(3) 0.046(3) 0.014(2) 0.013(3) 0.014(3)
B16 0.035(3) 0.024(2) 0.028(3) 0.000(2) 0.010(2) -0.002(2)
B21 0.022(3) 0.033(3) 0.029(3) 0.000(2) 0.005(2) 0.002(2)
B5 0.028(3) 0.026(2) 0.032(3) 0.000(2) 0.011(2) -0.004(2)
B8 0.027(3) 0.031(3) 0.032(3) -0.008(2) 0.014(2) -0.001(2)
B20 0.026(3) 0.035(3) 0.035(3) 0.001(2) 0.008(2) 0.004(2)
B14 0.032(3) 0.025(2) 0.025(2) 0.0053(19) 0.011(2) -0.002(2)
B11 0.024(3) 0.029(3) 0.037(3) -0.004(2) 0.006(2) -0.003(2)
B6 0.030(3) 0.030(3) 0.032(3) -0.003(2) 0.011(2) -0.010(2)
B12 0.013(3) 0.037(3) 0.036(3) -0.007(2) 0.009(2) -0.003(2)
B9 0.025(3) 0.038(3) 0.027(3) -0.003(2) 0.008(2) -0.002(2)
B10 0.030(3) 0.031(3) 0.033(3) -0.002(2) 0.010(2) -0.003(2)
B17 0.023(3) 0.036(3) 0.026(3) 0.003(2) 0.004(2) 0.004(2)
B18 0.031(3) 0.035(3) 0.035(3) 0.001(2) 0.008(3) -0.002(2)
B7 0.028(3) 0.025(2) 0.039(3) -0.004(2) 0.012(2) 0.003(2)
B22 0.028(3) 0.038(3) 0.033(3) 0.001(2) 0.011(2) 0.004(2)
B19 0.023(3) 0.046(3) 0.039(3) 0.003(2) 0.007(3) 0.002(2)
B15 0.019(3) 0.037(3) 0.037(3) 0.002(2) 0.007(2) -0.004(2)

loop_
_atom_type_symbol
_atom_type_description
_atom_type_scat_dispersion_real
_atom_type_scat_dispersion_imag
_atom_type_scat_source
C C 0.0033 0.0016 'International Tables Vol C Tables 4.2.6.8 and 6.1.1.4'
H H 0.0000 0.0000 'International Tables Vol C Tables 4.2.6.8 and 6.1.1.4'
B B 0.0013 0.0007 'International Tables Vol C Tables 4.2.6.8 and 6.1.1.4'
N N 0.0061 0.0033 'International Tables Vol C Tables 4.2.6.8 and 6.1.1.4'
O O 0.0106 0.0060 'International Tables Vol C Tables 4.2.6.8 and 6.1.1.4'

loop_
_geom_angle_atom_site_label_1
_geom_angle_atom_site_label_2
_geom_angle_atom_site_label_3
_geom_angle
_geom_angle_site_symmetry_1
_geom_angle_site_symmetry_3
_geom_angle_publ_flag
C18 O1AA C17 116.4(4) . . ?
C10 O2 C11 115.8(4) . . ?
C19 N2 B13 112.4(3) . . ?
C18 N2 C19 123.6(4) . . ?
C18 N2 B13 123.9(4) . . ?
C10 N1 C8 123.7(4) . . ?
C10 N1 B4 123.6(3) . . ?
C8 N1 B4 112.7(3) . . ?
O1 C10 O2 124.2(4) . . ?
O1 C10 N1 126.6(4) . . ?
O2 C10 N1 109.2(4) . . ?
C7 C8 N1 126.2(4) . . ?
C7 C8 C3 120.5(4) . . ?
C3 C8 N1 113.3(3) . . ?
C20 C19 N2 113.9(4) . . ?
C24 C19 N2 125.6(4) . . ?
C24 C19 C20 120.5(4) . . ?
C19 C20 B14 110.3(3) . . ?
C21 C20 C19 119.1(4) . . ?
C21 C20 B14 130.5(4) . . ?
C8 C7 C6 118.9(4) . . ?
O1AA C18 N2 109.8(4) . . ?
O0AA C18 O1AA 123.4(4) . . ?
O0AA C18 N2 126.7(4) . . ?
C5 C4 C3 121.8(4) . . ?
C8 C3 B3 110.6(3) . . ?
C4 C3 C8 118.6(4) . . ?
C4 C3 B3 130.8(4) . . ?
C15 C16 B13 111.6(3) . . ?
C15 C16 B21 113.6(3) . . ?
C15 C16 B14 61.8(3) . . ?
C15 C16 B22 63.3(3) . . ?
B13 C16 B14 62.1(2) . . ?
B21 C16 B13 63.1(3) . . ?
B21 C16 B14 115.6(3) . . ?
B22 C16 B13 115.9(3) . . ?
B22 C16 B21 63.5(3) . . ?
B22 C16 B14 116.9(3) . . ?
C1 C2 B3 62.6(2) . . ?
C1 C2 B11 110.5(3) . . ?
C1 C2 B6 60.8(3) . . ?
C1 C2 B7 112.0(3) . . ?
B3 C2 B6 115.3(3) . . ?
B11 C2 B3 115.2(3) . . ?
B11 C2 B6 62.2(3) . . ?
B11 C2 B7 63.5(3) . . ?
B7 C2 B3 62.7(3) . . ?
B7 C2 B6 115.2(3) . . ?
C2 C1 B3 61.3(2) . . ?
C2 C1 B4 111.2(3) . . ?
C2 C1 B5 113.4(3) . . ?
C2 C1 B6 62.8(3) . . ?
B4 C1 B3 61.8(2) . . ?
B5 C1 B3 115.5(3) . . ?
B5 C1 B4 63.7(3) . . ?
B5 C1 B6 63.6(3) . . ?
B6 C1 B3 116.0(3) . . ?
B6 C1 B4 116.2(3) . . ?
C4 C5 C9 122.1(4) . . ?
C6 C5 C4 117.3(4) . . ?
C6 C5 C9 120.6(4) . . ?
C22 C21 C20 121.2(4) . . ?
C24 C23 C22 123.2(4) . . ?
C21 C22 C23 118.0(4) . . ?
C21 C22 C25 121.7(4) . . ?
C23 C22 C25 120.3(4) . . ?
C7 C6 C5 122.9(4) . . ?
C19 C24 C23 118.0(4) . . ?
C16 C15 B14 62.7(3) . . ?
C16 C15 B22 60.3(3) . . ?
C16 C15 B19 110.6(3) . . ?
C16 C15 B15 112.0(3) . . ?
B14 C15 B22 115.1(3) . . ?
B19 C15 B14 114.9(3) . . ?
B19 C15 B22 63.0(3) . . ?
B19 C15 B15 62.7(3) . . ?
B15 C15 B14 62.8(3) . . ?
B15 C15 B22 115.1(3) . . ?
C3 B3 C2 134.1(3) . . ?
C3 B3 C1 111.5(3) . . ?
C3 B3 B4 101.8(3) . . ?
C3 B3 B8 122.3(4) . . ?
C3 B3 B7 142.2(4) . . ?
C2 B3 C1 56.1(2) . . ?
C2 B3 B4 104.2(3) . . ?
C2 B3 B8 103.4(3) . . ?
C2 B3 B7 58.3(3) . . ?
C1 B3 B4 58.4(2) . . ?
C1 B3 B8 103.5(3) . . ?
C1 B3 B7 103.4(3) . . ?
B4 B3 B8 60.7(2) . . ?
B4 B3 B7 108.6(3) . . ?
B8 B3 B7 59.6(3) . . ?
N2 B13 C16 112.3(3) . . ?
N2 B13 B16 120.9(3) . . ?
N2 B13 B21 130.4(4) . . ?
N2 B13 B14 101.4(3) . . ?
N2 B13 B17 141.3(4) . . ?
C16 B13 B16 103.9(3) . . ?
C16 B13 B21 57.8(2) . . ?
C16 B13 B14 59.7(2) . . ?
C16 B13 B17 103.7(3) . . ?
B21 B13 B16 108.2(4) . . ?
B14 B13 B16 59.8(3) . . ?
B14 B13 B21 109.2(3) . . ?
B17 B13 B16 60.2(3) . . ?
B17 B13 B21 60.2(3) . . ?
B17 B13 B14 108.8(3) . . ?
N1 B4 C1 112.7(3) . . ?
N1 B4 B3 101.5(3) . . ?
N1 B4 B5 131.2(4) . . ?
N1 B4 B8 120.7(4) . . ?
N1 B4 B9 140.9(4) . . ?
C1 B4 B3 59.8(2) . . ?
C1 B4 B5 57.8(2) . . ?
C1 B4 B8 103.9(3) . . ?
C1 B4 B9 103.9(3) . . ?
B3 B4 B5 109.0(3) . . ?
B3 B4 B8 59.8(3) . . ?
B3 B4 B9 108.8(3) . . ?
B8 B4 B5 107.5(3) . . ?
B9 B4 B5 60.0(3) . . ?
B9 B4 B8 60.0(3) . . ?
B13 B16 B17 59.7(3) . . ?
B14 B16 B13 59.9(3) . . ?
B14 B16 B17 108.5(3) . . ?
B18 B16 B13 108.1(3) . . ?
B18 B16 B14 109.0(3) . . ?
B18 B16 B17 60.6(3) . . ?
B18 B16 B15 60.5(3) . . ?
B15 B16 B13 108.1(3) . . ?
B15 B16 B14 60.5(3) . . ?
B15 B16 B17 108.9(4) . . ?
C16 B21 B13 59.1(2) . . ?
C16 B21 B20 103.5(3) . . ?
C16 B21 B17 104.3(3) . . ?
C16 B21 B22 57.9(3) . . ?
B13 B21 B17 59.8(3) . . ?
B20 B21 B13 107.8(3) . . ?
B20 B21 B17 60.1(3) . . ?
B22 B21 B13 108.0(3) . . ?
B22 B21 B20 59.7(3) . . ?
B22 B21 B17 107.9(3) . . ?
C1 B5 B4 58.5(2) . . ?
C1 B5 B6 58.3(3) . . ?
C1 B5 B9 104.0(3) . . ?
C1 B5 B10 103.3(3) . . ?
B6 B5 B4 107.6(3) . . ?
B9 B5 B4 59.5(3) . . ?
B9 B5 B6 108.0(3) . . ?
B10 B5 B4 107.6(3) . . ?
B10 B5 B6 59.1(3) . . ?
B10 B5 B9 60.8(3) . . ?
B3 B8 B4 59.5(2) . . ?
B3 B8 B9 108.4(3) . . ?
B12 B8 B3 109.0(3) . . ?
B12 B8 B4 108.3(3) . . ?
B12 B8 B9 61.0(3) . . ?
B12 B8 B7 61.1(3) . . ?
B9 B8 B4 59.7(3) . . ?
B7 B8 B3 60.3(3) . . ?
B7 B8 B4 108.3(3) . . ?
B7 B8 B9 110.2(4) . . ?
B21 B20 B17 60.2(3) . . ?
B21 B20 B18 108.0(4) . . ?
B21 B20 B19 107.6(4) . . ?
B17 B20 B18 60.0(3) . . ?
B17 B20 B19 107.1(3) . . ?
B18 B20 B19 59.0(3) . . ?
B22 B20 B21 60.1(3) . . ?
B22 B20 B17 108.3(4) . . ?
B22 B20 B18 107.7(4) . . ?
B22 B20 B19 60.1(3) . . ?
C20 B14 C16 111.7(3) . . ?
C20 B14 C15 134.6(4) . . ?
C20 B14 B13 102.0(3) . . ?
C20 B14 B16 122.0(4) . . ?
C20 B14 B15 143.1(4) . . ?
C16 B14 B13 58.2(2) . . ?
C16 B14 B16 103.2(3) . . ?
C16 B14 B15 102.4(3) . . ?
C15 B14 C16 55.4(2) . . ?
C15 B14 B13 103.3(3) . . ?
C15 B14 B16 103.2(3) . . ?
C15 B14 B15 58.1(3) . . ?
B13 B14 B15 107.6(3) . . ?
B16 B14 B13 60.3(3) . . ?
B16 B14 B15 59.6(3) . . ?
C2 B11 B6 60.0(3) . . ?
C2 B11 B12 104.0(3) . . ?
C2 B11 B10 104.9(3) . . ?
C2 B11 B7 58.4(3) . . ?
B6 B11 B12 107.6(4) . . ?
B6 B11 B10 59.4(3) . . ?
B6 B11 B7 109.2(4) . . ?
B12 B11 B10 60.0(3) . . ?
B12 B11 B7 60.0(3) . . ?
B7 B11 B10 108.6(4) . . ?
C2 B6 B5 103.8(3) . . ?
C2 B6 B11 57.8(3) . . ?
C2 B6 B10 104.3(3) . . ?
C1 B6 C2 56.4(2) . . ?
C1 B6 B5 58.1(3) . . ?
C1 B6 B11 103.5(3) . . ?
C1 B6 B10 104.1(3) . . ?
B11 B6 B5 108.5(3) . . ?
B10 B6 B5 60.3(3) . . ?
B10 B6 B11 60.8(3) . . ?
B8 B12 B11 108.3(3) . . ?
B8 B12 B9 60.6(3) . . ?
B8 B12 B10 109.2(3) . . ?
B8 B12 B7 60.0(3) . . ?
B11 B12 B9 108.8(3) . . ?
B11 B12 B10 60.2(3) . . ?
B11 B12 B7 60.2(3) . . ?
B10 B12 B9 60.7(3) . . ?
B7 B12 B9 108.9(3) . . ?
B7 B12 B10 108.9(3) . . ?
B4 B9 B5 60.5(3) . . ?
B4 B9 B8 60.3(3) . . ?
B4 B9 B12 106.7(3) . . ?
B4 B9 B10 107.4(3) . . ?
B5 B9 B12 107.1(3) . . ?
B5 B9 B10 59.6(3) . . ?
B8 B9 B5 108.2(3) . . ?
B8 B9 B12 58.4(3) . . ?
B8 B9 B10 106.4(3) . . ?
B12 B9 B10 59.5(3) . . ?
B5 B10 B11 107.9(3) . . ?
B5 B10 B9 59.7(3) . . ?
B11 B10 B9 107.7(3) . . ?
B6 B10 B5 60.6(3) . . ?
B6 B10 B11 59.9(3) . . ?
B6 B10 B12 107.8(3) . . ?
B6 B10 B9 108.3(4) . . ?
B12 B10 B5 107.4(4) . . ?
B12 B10 B11 59.7(3) . . ?
B12 B10 B9 59.8(3) . . ?
B13 B17 B16 60.1(3) . . ?
B13 B17 B21 60.0(3) . . ?
B13 B17 B20 107.6(3) . . ?
B13 B17 B18 107.2(3) . . ?
B16 B17 B18 59.1(3) . . ?
B21 B17 B16 108.0(3) . . ?
B21 B17 B18 107.8(3) . . ?
B20 B17 B16 107.6(3) . . ?
B20 B17 B21 59.7(3) . . ?
B20 B17 B18 60.4(3) . . ?
B16 B18 B20 108.0(4) . . ?
B16 B18 B17 60.4(3) . . ?
B16 B18 B19 107.7(4) . . ?
B16 B18 B15 60.0(3) . . ?
B17 B18 B20 59.6(3) . . ?
B19 B18 B20 60.6(3) . . ?
B19 B18 B17 108.1(4) . . ?
B19 B18 B15 59.7(3) . . ?
B15 B18 B20 108.4(4) . . ?
B15 B18 B17 108.4(4) . . ?
C2 B7 B3 59.0(3) . . ?
C2 B7 B8 104.4(3) . . ?
C2 B7 B11 58.1(3) . . ?
C2 B7 B12 103.5(3) . . ?
B3 B7 B11 107.8(3) . . ?
B3 B7 B12 107.0(3) . . ?
B8 B7 B3 60.1(3) . . ?
B8 B7 B11 107.0(3) . . ?
B8 B7 B12 58.8(3) . . ?
B12 B7 B11 59.8(3) . . ?
C16 B22 C15 56.4(3) . . ?
C16 B22 B21 58.5(3) . . ?
C16 B22 B20 104.3(3) . . ?
C16 B22 B19 103.1(3) . . ?
C15 B22 B21 104.2(3) . . ?
C15 B22 B20 104.5(3) . . ?
C15 B22 B19 57.5(3) . . ?
B21 B22 B19 108.2(3) . . ?
B20 B22 B21 60.1(3) . . ?
B20 B22 B19 60.9(3) . . ?
C15 B19 B20 104.6(4) . . ?
C15 B19 B18 105.0(4) . . ?
C15 B19 B22 59.5(3) . . ?
C15 B19 B15 59.0(3) . . ?
B18 B19 B20 60.4(3) . . ?
B18 B19 B22 108.0(4) . . ?
B22 B19 B20 59.1(3) . . ?
B15 B19 B20 108.8(4) . . ?
B15 B19 B18 60.4(3) . . ?
B15 B19 B22 109.2(4) . . ?
C15 B15 B16 104.3(3) . . ?
C15 B15 B14 59.1(3) . . ?
C15 B15 B18 104.1(3) . . ?
C15 B15 B19 58.3(3) . . ?
B16 B15 B14 59.9(3) . . ?
B16 B15 B18 59.5(3) . . ?
B18 B15 B14 107.9(3) . . ?
B19 B15 B16 107.5(4) . . ?
B19 B15 B14 108.2(4) . . ?
B19 B15 B18 59.9(3) . . ?

loop_
_geom_bond_atom_site_label_1
_geom_bond_atom_site_label_2
_geom_bond_distance
_geom_bond_site_symmetry_2
_geom_bond_publ_flag
O1 C10 1.209(5) . ?
O1AA C18 1.346(5) . ?
O1AA C17 1.446(5) . ?
O2 C10 1.342(5) . ?
O2 C11 1.447(5) . ?
O0AA C18 1.211(5) . ?
N2 C19 1.442(5) . ?
N2 C18 1.370(5) . ?
N2 B13 1.488(6) . ?
N1 C10 1.382(5) . ?
N1 C8 1.435(5) . ?
N1 B4 1.484(6) . ?
C8 C7 1.377(6) . ?
C8 C3 1.414(5) . ?
C19 C20 1.414(5) . ?
C19 C24 1.388(6) . ?
C20 C21 1.397(5) . ?
C20 B14 1.541(7) . ?
C7 C6 1.383(6) . ?
C4 C3 1.393(5) . ?
C4 C5 1.392(6) . ?
C3 B3 1.535(6) . ?
C16 C15 1.610(6) . ?
C16 B13 1.712(6) . ?
C16 B21 1.690(6) . ?
C16 B14 1.738(6) . ?
C16 B22 1.679(7) . ?
C2 C1 1.622(5) . ?
C2 B3 1.713(6) . ?
C2 B11 1.694(6) . ?
C2 B6 1.732(6) . ?
C2 B7 1.700(6) . ?
C1 B3 1.734(6) . ?
C1 B4 1.707(6) . ?
C1 B5 1.694(6) . ?
C1 B6 1.699(7) . ?
C5 C6 1.389(6) . ?
C5 C9 1.508(6) . ?
C21 C22 1.382(6) . ?
C23 C22 1.389(6) . ?
C23 C24 1.389(6) . ?
C22 C25 1.508(6) . ?
C15 B14 1.724(6) . ?
C15 B22 1.726(6) . ?
C15 B19 1.690(7) . ?
C15 B15 1.704(6) . ?
B3 B4 1.768(6) . ?
B3 B8 1.772(6) . ?
B3 B7 1.775(7) . ?
B13 B16 1.784(6) . ?
B13 B21 1.780(7) . ?
B13 B14 1.779(6) . ?
B13 B17 1.776(7) . ?
B4 B5 1.795(7) . ?
B4 B8 1.788(6) . ?
B4 B9 1.777(7) . ?
B16 B14 1.777(7) . ?
B16 B17 1.785(7) . ?
B16 B18 1.762(7) . ?
B16 B15 1.770(7) . ?
B21 B20 1.774(7) . ?
B21 B17 1.784(7) . ?
B21 B22 1.773(7) . ?
B5 B6 1.788(7) . ?
B5 B9 1.786(6) . ?
B5 B10 1.784(7) . ?
B8 B12 1.741(7) . ?
B8 B9 1.781(7) . ?
B8 B7 1.762(7) . ?
B20 B17 1.781(7) . ?
B20 B18 1.795(7) . ?
B20 B22 1.766(7) . ?
B20 B19 1.799(7) . ?
B14 B15 1.786(7) . ?
B11 B6 1.770(7) . ?
B11 B12 1.777(7) . ?
B11 B10 1.786(7) . ?
B11 B7 1.786(7) . ?
B6 B10 1.761(7) . ?
B12 B9 1.789(7) . ?
B12 B10 1.783(7) . ?
B12 B7 1.782(7) . ?
B9 B10 1.805(7) . ?
B17 B18 1.789(7) . ?
B18 B19 1.770(7) . ?
B18 B15 1.778(7) . ?
B22 B19 1.785(7) . ?
B19 B15 1.765(7) . ?
